data_7017672
loop_
_publ_author_name
'Daniels, Daisy P.'
'Deacon, Glen B.'
'Harakat, Dominique'
'Jaroschik, Florian'
'Junk, Peter C.'

_publ_section_title
;
 Synthesis and characterisation of alkaline earth
 bis(diphenylphosphano)metallocene complexes and heterobimetallic alkaline
 earth metal/platinum(II) complexes [Ae(thf)(x)(\h5-C5H4PPh2)2Pt(Me)2] (Ae
 = Ca, Sr, Ba).
;
_journal_issue 1
_journal_name_full 'Dalton transactions (Cambridge, England : 2003)'
_journal_page_first 267
_journal_page_last 277
_journal_paper_doi 10.1039/c1dt11324k
_journal_volume 41
_journal_year 2012
_chemical_formula_moiety 'C50 H62 Ca O3.50 P2 Pt'
_chemical_formula_sum 'C50 H62 Ca O3.5 P2 Pt'
_chemical_formula_weight 1016.11
_chemical_name_common DP368
_chemical_name_systematic
;
?
;
_space_group_IT_number 2
_symmetry_cell_setting triclinic
_symmetry_space_group_name_Hall '-P 1'
_symmetry_space_group_name_H-M 'P -1'
_atom_sites_solution_hydrogens geom
_atom_sites_solution_primary direct
_atom_sites_solution_secondary difmap
_audit_creation_method SHELXL-97
_cell_angle_alpha 112.945(2)
_cell_angle_beta 100.743(2)
_cell_angle_gamma 106.299(2)
_cell_formula_units_Z 2
_cell_length_a 12.7626(4)
_cell_length_b 14.1010(3)
_cell_length_c 14.9014(4)
_cell_measurement_reflns_used 33633
_cell_measurement_temperature 123
_cell_measurement_theta_max 27.50
_cell_measurement_theta_min 1.91
_cell_volume 2233.61(12)
_computing_cell_refinement 'CrysAlisPro, Oxford Diffraction Ltd.,'
_computing_data_collection 'CrysAlisPro, Oxford Diffraction Ltd.,'
_computing_data_reduction 'CrysAlisPro, Oxford Diffraction Ltd.,'
_computing_molecular_graphics 'X-Seed (Barbour, 1999)'
_computing_publication_material 'CIFTAB (Sheldrick, 1997)'
_computing_structure_refinement 'SHELXL-97 (Sheldrick, 1997)'
_computing_structure_solution 'SHELXS-97 (Sheldrick, 1990)'
_diffrn_ambient_temperature 123
_diffrn_measured_fraction_theta_full 1.000
_diffrn_measured_fraction_theta_max 1.000
_diffrn_measurement_device_type 'Xcalibur, Ruby, Gemini ultra'
_diffrn_radiation_monochromator graphite
_diffrn_radiation_source 'Enhance (Mo) X-ray Source'
_diffrn_radiation_type MoK\a
_diffrn_radiation_wavelength 0.71073
_diffrn_reflns_av_R_equivalents 0.0391
_diffrn_reflns_av_sigmaI/netI 0.0386
_diffrn_reflns_limit_h_max 16
_diffrn_reflns_limit_h_min -16
_diffrn_reflns_limit_k_max 18
_diffrn_reflns_limit_k_min -18
_diffrn_reflns_limit_l_max 19
_diffrn_reflns_limit_l_min -19
_diffrn_reflns_number 33633
_diffrn_reflns_theta_full 27.50
_diffrn_reflns_theta_max 27.50
_diffrn_reflns_theta_min 1.91
_exptl_absorpt_coefficient_mu 3.370
_exptl_absorpt_correction_T_max 1
_exptl_absorpt_correction_T_min 0.82063
_exptl_absorpt_correction_type multi-scan
_exptl_crystal_colour Colourless
_exptl_crystal_density_diffrn 1.511
_exptl_crystal_density_method 'not measured'
_exptl_crystal_description Prism
_exptl_crystal_F_000 1036
_exptl_crystal_size_max 0.25
_exptl_crystal_size_mid 0.20
_exptl_crystal_size_min 0.18
_refine_diff_density_max 1.287
_refine_diff_density_min -0.855
_refine_diff_density_rms 0.113
_refine_ls_extinction_coef none
_refine_ls_goodness_of_fit_ref 1.111
_refine_ls_hydrogen_treatment constr
_refine_ls_matrix_type full
_refine_ls_number_parameters 564
_refine_ls_number_reflns 10261
_refine_ls_number_restraints 10
_refine_ls_restrained_S_all 1.111
_refine_ls_R_factor_all 0.0333
_refine_ls_R_factor_gt 0.0276
_refine_ls_shift/su_max 0.025
_refine_ls_shift/su_mean 0.001
_refine_ls_structure_factor_coef Fsqd
_refine_ls_weighting_details 'calc w=1/[\s^2^(Fo^2^)+(0.0324P)^2^+0.9037P] where P=(Fo^2^+2Fc^2^)/3'
_refine_ls_weighting_scheme calc
_refine_ls_wR_factor_gt 0.0647
_refine_ls_wR_factor_ref 0.0678
_reflns_number_gt 9328
_reflns_number_total 10261
_reflns_threshold_expression >2sigma(I)
_cod_data_source_file c1dt11324k.txt
_cod_data_source_block 9b.CIF
_cod_depositor_comments
;
The following automatic conversions were performed:

'_exptl_absorpt_correction_type' value 'Multi-scan' changed to
'multi-scan' according to
/home/saulius/struct/CIF-dictionaries/cif_core.dic dictionary named
'cif_core.dic' version 2.4.1 from 2010-06-29.

Automatic conversion script
Id: cif_fix_values 1715 2011-07-08 13:25:40Z adriana 
;
_cod_original_cell_volume 2233.61(10)
_cod_original_sg_symbol_H-M P-1
_cod_original_formula_sum 'C50 H62 Ca O3.50 P2 Pt'
_cod_database_code 7017672

loop_
_symmetry_equiv_pos_as_xyz
'x, y, z'
'-x, -y, -z'

loop_
_atom_site_label
_atom_site_type_symbol
_atom_site_fract_x
_atom_site_fract_y
_atom_site_fract_z
_atom_site_U_iso_or_equiv
_atom_site_adp_type
_atom_site_occupancy
_atom_site_symmetry_multiplicity
_atom_site_calc_flag
_atom_site_refinement_flags
_atom_site_disorder_assembly
_atom_site_disorder_group
Pt1 Pt 0.720331(9) 0.824378(8) 0.727878(8) 0.01713(4) Uani 1 1 d . . .
Ca1 Ca 1.11594(5) 0.81350(5) 0.76495(4) 0.01837(12) Uani 1 1 d . C .
P1 P 0.83548(6) 0.86535(6) 0.63614(6) 0.01667(14) Uani 1 1 d . . .
P2 P 0.78939(6) 0.70639(6) 0.76611(6) 0.01691(14) Uani 1 1 d . C .
O1 O 1.30117(19) 0.95907(18) 0.84484(18) 0.0303(5) Uani 1 1 d . . .
O2 O 1.19019(19) 0.66873(17) 0.72834(17) 0.0251(5) Uani 1 1 d . . .
O3 O 1.8487(4) 1.4469(4) 0.9186(4) 0.0948(13) Uani 1 1 d . . .
O51 O 0.5356(11) 1.0880(10) 0.6128(10) 0.052(3) Uiso 0.25 1 d PD A -1
O61 O 0.525(4) 0.978(3) 0.455(4) 0.37(4) Uiso 0.25 1 d PD B -2
C1 C 1.0713(3) 0.9081(3) 0.6395(2) 0.0221(6) Uani 1 1 d . . .
H1 H 1.0975 0.9873 0.6704 0.027 Uiso 1 1 calc R C .
C2 C 1.1352(3) 0.8449(3) 0.5999(2) 0.0264(7) Uani 1 1 d . C .
H2 H 1.2121 0.8739 0.6002 0.032 Uiso 1 1 calc R . .
C3 C 1.0653(3) 0.7317(3) 0.5601(2) 0.0251(6) Uani 1 1 d . . .
H3 H 1.0863 0.6705 0.5277 0.030 Uiso 1 1 calc R C .
C4 C 0.9588(3) 0.7239(2) 0.5763(2) 0.0212(6) Uani 1 1 d . C .
H4 H 0.8958 0.6568 0.5576 0.025 Uiso 1 1 calc R . .
C5 C 0.9619(2) 0.8342(2) 0.6256(2) 0.0185(6) Uani 1 1 d . C .
C6 C 0.9418(2) 0.7635(2) 0.8352(2) 0.0184(6) Uani 1 1 d . . .
C7 C 1.0148(3) 0.7146(3) 0.8671(2) 0.0233(6) Uani 1 1 d . C .
H7 H 0.9968 0.6366 0.8409 0.028 Uiso 1 1 calc R . .
C8 C 1.1171(3) 0.7999(3) 0.9433(2) 0.0267(7) Uani 1 1 d . . .
H8 H 1.1810 0.7901 0.9771 0.032 Uiso 1 1 calc R C .
C9 C 1.1096(3) 0.9029(3) 0.9615(2) 0.0257(7) Uani 1 1 d . C .
H9 H 1.1673 0.9747 1.0100 0.031 Uiso 1 1 calc R . .
C10 C 1.0021(3) 0.8811(2) 0.8956(2) 0.0212(6) Uani 1 1 d . C .
H10 H 0.9744 0.9359 0.8919 0.025 Uiso 1 1 calc R . .
C11 C 0.6044(3) 0.8102(3) 0.8081(3) 0.0301(7) Uani 1 1 d . . .
H11A H 0.5976 0.8821 0.8424 0.045 Uiso 1 1 calc R . .
H11B H 0.6327 0.7888 0.8601 0.045 Uiso 1 1 calc R . .
H11C H 0.5283 0.7529 0.7596 0.045 Uiso 1 1 calc R . .
C12 C 0.6455(3) 0.9302(3) 0.7006(3) 0.0254(7) Uani 1 1 d . . .
H12A H 0.5609 0.8933 0.6771 0.038 Uiso 1 1 calc R . .
H12B H 0.6690 0.9462 0.6474 0.038 Uiso 1 1 calc R . .
H12C H 0.6718 1.0003 0.7647 0.038 Uiso 1 1 calc R . .
C13 C 1.3220(13) 1.0781(9) 0.8688(14) 0.098(6) Uani 0.589(16) 1 d P C 2
H13C H 1.2964 1.0828 0.8043 0.117 Uiso 0.589(16) 1 calc PR C 2
H13D H 1.2787 1.1073 0.9141 0.117 Uiso 0.589(16) 1 calc PR C 2
C13A C 1.3155(13) 1.0703(14) 0.8972(13) 0.0343(8) Uani 0.411(16) 1 d P C 1
H13A H 1.2900 1.0821 0.9581 0.041 Uiso 0.411(16) 1 calc PR C 1
H13B H 1.2663 1.0876 0.8512 0.041 Uiso 0.411(16) 1 calc PR C 1
C14 C 1.4389(13) 1.1383(10) 0.9180(14) 0.086(5) Uani 0.589(16) 1 d P C 2
H14C H 1.4620 1.1547 0.9913 0.103 Uiso 0.589(16) 1 calc PR C 2
H14D H 1.4641 1.2093 0.9141 0.103 Uiso 0.589(16) 1 calc PR C 2
C14A C 1.4443(17) 1.1508(17) 0.9334(17) 0.0407(9) Uani 0.411(16) 1 d P C 1
H14A H 1.4570 1.1862 0.8885 0.049 Uiso 0.411(16) 1 calc PR C 1
H14B H 1.4708 1.2095 1.0061 0.049 Uiso 0.411(16) 1 calc PR C 1
C15 C 1.4837(15) 1.0633(11) 0.8596(18) 0.140(10) Uani 0.589(16) 1 d P C 2
H15C H 1.5587 1.0740 0.9038 0.168 Uiso 0.589(16) 1 calc PR C 2
H15D H 1.4964 1.0772 0.8015 0.168 Uiso 0.589(16) 1 calc PR C 2
C15A C 1.5011(10) 1.0704(13) 0.9215(13) 0.050(4) Uani 0.411(16) 1 d P C 1
H15A H 1.5650 1.0974 0.9859 0.060 Uiso 0.411(16) 1 calc PR C 1
H15B H 1.5328 1.0596 0.8641 0.060 Uiso 0.411(16) 1 calc PR C 1
C16 C 1.4008(7) 0.9512(6) 0.8206(8) 0.041(2) Uani 0.589(16) 1 d P C 2
H16A H 1.3813 0.9090 0.7448 0.049 Uiso 0.589(16) 1 calc PR C 2
H16B H 1.4332 0.9117 0.8531 0.049 Uiso 0.589(16) 1 calc PR C 2
C16A C 1.4070(11) 0.9627(12) 0.898(3) 0.114(12) Uani 0.411(16) 1 d P C 1
H16C H 1.4225 0.8978 0.8550 0.137 Uiso 0.411(16) 1 calc PR C 1
H16D H 1.4040 0.9603 0.9632 0.137 Uiso 0.411(16) 1 calc PR C 1
C17 C 1.2850(3) 0.6649(3) 0.7966(3) 0.0343(8) Uani 1 1 d . C .
H17A H 1.2855 0.6986 0.8688 0.041 Uiso 1 1 calc R . .
H17B H 1.3603 0.7064 0.7943 0.041 Uiso 1 1 calc R . .
C18 C 1.2638(4) 0.5417(3) 0.7571(3) 0.0407(9) Uani 1 1 d . . .
H18A H 1.3059 0.5184 0.7084 0.049 Uiso 1 1 calc R C .
H18B H 1.2879 0.5256 0.8149 0.049 Uiso 1 1 calc R . .
C19 C 1.1337(4) 0.4838(3) 0.7026(3) 0.0398(9) Uani 1 1 d . C .
H19A H 1.1113 0.4055 0.6499 0.048 Uiso 1 1 calc R . .
H19B H 1.0918 0.4846 0.7523 0.048 Uiso 1 1 calc R . .
C20 C 1.1114(3) 0.5553(3) 0.6534(3) 0.0323(8) Uani 1 1 d . C .
H20A H 1.1276 0.5328 0.5874 0.039 Uiso 1 1 calc R . .
H20B H 1.0300 0.5484 0.6398 0.039 Uiso 1 1 calc R . .
C21 C 0.7539(3) 0.8067(2) 0.4987(2) 0.0209(6) Uani 1 1 d . . .
C22 C 0.6331(3) 0.7562(3) 0.4624(3) 0.0280(7) Uani 1 1 d . . .
H22 H 0.5928 0.7498 0.5087 0.034 Uiso 1 1 calc R . .
C23 C 0.5716(3) 0.7154(3) 0.3591(3) 0.0401(9) Uani 1 1 d . . .
H23 H 0.4895 0.6801 0.3349 0.048 Uiso 1 1 calc R . .
C24 C 0.6288(4) 0.7258(3) 0.2912(3) 0.0423(10) Uani 1 1 d . . .
H24 H 0.5860 0.7011 0.2213 0.051 Uiso 1 1 calc R . .
C25 C 0.7483(4) 0.7721(3) 0.3252(3) 0.0370(9) Uani 1 1 d . . .
H25 H 0.7879 0.7772 0.2782 0.044 Uiso 1 1 calc R . .
C26 C 0.8108(3) 0.8111(3) 0.4279(2) 0.0278(7) Uani 1 1 d . . .
H26 H 0.8930 0.8412 0.4504 0.033 Uiso 1 1 calc R . .
C27 C 0.8925(2) 1.0179(2) 0.6824(2) 0.0180(6) Uani 1 1 d . . .
C28 C 0.9237(3) 1.0867(2) 0.7875(2) 0.0232(6) Uani 1 1 d . . .
H28 H 0.9169 1.0545 0.8326 0.028 Uiso 1 1 calc R . .
C29 C 0.9648(3) 1.2025(3) 0.8279(2) 0.0272(7) Uani 1 1 d . . .
H29 H 0.9868 1.2488 0.9002 0.033 Uiso 1 1 calc R . .
C30 C 0.9738(3) 1.2502(3) 0.7628(3) 0.0268(7) Uani 1 1 d . . .
H30 H 1.0018 1.3292 0.7902 0.032 Uiso 1 1 calc R . .
C31 C 0.9417(3) 1.1823(3) 0.6577(2) 0.0273(7) Uani 1 1 d . . .
H31 H 0.9466 1.2148 0.6127 0.033 Uiso 1 1 calc R . .
C32 C 0.9024(3) 1.0675(3) 0.6176(2) 0.0248(6) Uani 1 1 d . . .
H32 H 0.8819 1.0217 0.5454 0.030 Uiso 1 1 calc R . .
C33 C 0.7470(3) 0.5695(2) 0.6542(2) 0.0205(6) Uani 1 1 d . . .
C34 C 0.7829(3) 0.4864(3) 0.6595(3) 0.0273(7) Uani 1 1 d . C .
H34 H 0.8351 0.5013 0.7224 0.033 Uiso 1 1 calc R . .
C35 C 0.7432(3) 0.3824(3) 0.5738(3) 0.0333(8) Uani 1 1 d . . .
H35 H 0.7689 0.3268 0.5782 0.040 Uiso 1 1 calc R C .
C36 C 0.6661(3) 0.3591(3) 0.4819(3) 0.0341(8) Uani 1 1 d . C .
H36 H 0.6392 0.2876 0.4233 0.041 Uiso 1 1 calc R . .
C37 C 0.6286(3) 0.4391(3) 0.4753(3) 0.0345(8) Uani 1 1 d . . .
H37 H 0.5750 0.4228 0.4125 0.041 Uiso 1 1 calc R C .
C38 C 0.6693(3) 0.5445(3) 0.5612(2) 0.0269(7) Uani 1 1 d . C .
H38 H 0.6436 0.5998 0.5561 0.032 Uiso 1 1 calc R . .
C39 C 0.7285(3) 0.6614(2) 0.8523(2) 0.0207(6) Uani 1 1 d . . .
C40 C 0.7888(3) 0.7143(3) 0.9567(2) 0.0268(7) Uani 1 1 d . C .
H40 H 0.8645 0.7705 0.9831 0.032 Uiso 1 1 calc R . .
C41 C 0.7405(3) 0.6869(3) 1.0245(3) 0.0344(8) Uani 1 1 d . . .
H41 H 0.7839 0.7227 1.0961 0.041 Uiso 1 1 calc R C .
C42 C 0.6287(3) 0.6070(3) 0.9864(3) 0.0355(8) Uani 1 1 d . C .
H42 H 0.5947 0.5883 1.0319 0.043 Uiso 1 1 calc R . .
C43 C 0.5674(3) 0.5550(3) 0.8826(3) 0.0354(8) Uani 1 1 d . . .
H43 H 0.4906 0.5009 0.8565 0.042 Uiso 1 1 calc R C .
C44 C 0.6170(3) 0.5810(3) 0.8156(3) 0.0284(7) Uani 1 1 d . C .
H44 H 0.5742 0.5434 0.7437 0.034 Uiso 1 1 calc R . .
C45 C 1.7078(3) 1.3352(3) 0.9599(3) 0.0323(8) Uani 1 1 d . . .
H45A H 1.6409 1.3558 0.9684 0.039 Uiso 1 1 calc R . .
H45B H 1.7140 1.2880 0.9937 0.039 Uiso 1 1 calc R . .
C46 C 1.6914(4) 1.2756(4) 0.8538(4) 0.0556(12) Uani 1 1 d . . .
H46A H 1.6077 1.2352 0.8132 0.067 Uiso 1 1 calc R . .
H46B H 1.7278 1.2203 0.8424 0.067 Uiso 1 1 calc R . .
C50 C 1.7459(4) 1.3579(4) 0.8218(3) 0.0486(10) Uani 1 1 d . . .
H50A H 1.6917 1.3901 0.8016 0.058 Uiso 1 1 calc R . .
H50B H 1.7722 1.3237 0.7631 0.058 Uiso 1 1 calc R . .
C51 C 1.8086(4) 1.4310(3) 1.0051(3) 0.0448(10) Uani 1 1 d . . .
H51A H 1.8696 1.4235 1.0506 0.054 Uiso 1 1 calc R . .
H51B H 1.7940 1.4968 1.0477 0.054 Uiso 1 1 calc R . .
C70 C 0.590(4) 1.099(2) 0.536(2) 0.107(16) Uiso 0.25 1 d PD A -1
H70A H 0.5698 1.1491 0.5115 0.128 Uiso 0.25 1 calc PR A -1
H70B H 0.6754 1.1243 0.5634 0.128 Uiso 0.25 1 calc PR A -1
C71 C 0.5352(12) 0.9805(10) 0.4547(10) 0.016(2) Uiso 0.25 1 d PD A -1
H71A H 0.5923 0.9457 0.4577 0.019 Uiso 0.25 1 calc PR A -1
H71B H 0.5163 0.9791 0.3866 0.019 Uiso 0.25 1 calc PR A -1
C72 C 0.428(2) 0.9112(18) 0.461(2) 0.048(7) Uiso 0.25 1 d PD A -1
H72A H 0.3606 0.8784 0.3981 0.058 Uiso 0.25 1 calc PR A -1
H72B H 0.4384 0.8516 0.4769 0.058 Uiso 0.25 1 calc PR A -1
C73 C 0.4221(14) 1.0011(13) 0.5487(14) 0.034(4) Uiso 0.25 1 d PD A -1
H73A H 0.3715 1.0333 0.5230 0.040 Uiso 0.25 1 calc PR A -1
H73B H 0.3874 0.9704 0.5906 0.040 Uiso 0.25 1 calc PR A -1
C80 C 0.4109(16) 0.8904(15) 0.4280(13) 0.029(4) Uiso 0.25 1 d PD B -2
H80A H 0.4119 0.8151 0.3925 0.035 Uiso 0.25 1 calc PR B -2
H80B H 0.3490 0.8965 0.3821 0.035 Uiso 0.25 1 calc PR B -2
C81 C 0.3914(11) 0.9107(9) 0.5292(9) 0.024(3) Uiso 0.25 1 d PD B -2
H81A H 0.3078 0.8796 0.5195 0.029 Uiso 0.25 1 calc PR B -2
H81B H 0.4324 0.8782 0.5645 0.029 Uiso 0.25 1 calc PR B -2
C82 C 0.4395(15) 1.0297(13) 0.5850(15) 0.040(4) Uiso 0.25 1 d PD B -2
H82A H 0.4670 1.0548 0.6602 0.048 Uiso 0.25 1 calc PR B -2
H82B H 0.3798 1.0589 0.5703 0.048 Uiso 0.25 1 calc PR B -2
C83 C 0.5365(13) 1.0721(13) 0.5527(13) 0.027(3) Uiso 0.25 1 d PD B -2
H83A H 0.6113 1.0972 0.6064 0.032 Uiso 0.25 1 calc PR B -2
H83B H 0.5333 1.1360 0.5414 0.032 Uiso 0.25 1 calc PR B -2

loop_
_atom_site_aniso_label
_atom_site_aniso_U_11
_atom_site_aniso_U_22
_atom_site_aniso_U_33
_atom_site_aniso_U_23
_atom_site_aniso_U_13
_atom_site_aniso_U_12
Pt1 0.01737(6) 0.01858(6) 0.01818(6) 0.00988(5) 0.00707(4) 0.00823(4)
Ca1 0.0185(3) 0.0221(3) 0.0171(3) 0.0101(2) 0.0070(2) 0.0095(2)
P1 0.0181(3) 0.0182(3) 0.0151(3) 0.0087(3) 0.0054(3) 0.0077(3)
P2 0.0193(3) 0.0183(3) 0.0164(4) 0.0098(3) 0.0080(3) 0.0082(3)
O1 0.0241(11) 0.0277(12) 0.0334(13) 0.0119(10) 0.0065(10) 0.0079(10)
O2 0.0271(11) 0.0219(10) 0.0282(12) 0.0113(9) 0.0101(10) 0.0122(9)
O3 0.092(3) 0.087(3) 0.103(3) 0.047(3) 0.033(3) 0.028(2)
C1 0.0234(15) 0.0260(15) 0.0221(15) 0.0154(13) 0.0095(13) 0.0094(12)
C2 0.0231(15) 0.0418(18) 0.0235(16) 0.0204(15) 0.0128(13) 0.0146(14)
C3 0.0306(16) 0.0375(17) 0.0178(15) 0.0156(14) 0.0122(13) 0.0211(14)
C4 0.0235(14) 0.0243(15) 0.0159(14) 0.0094(12) 0.0055(12) 0.0103(12)
C5 0.0210(14) 0.0251(14) 0.0146(14) 0.0108(12) 0.0082(12) 0.0124(12)
C6 0.0214(14) 0.0229(14) 0.0159(14) 0.0113(12) 0.0093(12) 0.0102(12)
C7 0.0273(15) 0.0308(16) 0.0247(16) 0.0193(14) 0.0139(13) 0.0165(13)
C8 0.0245(15) 0.0434(19) 0.0210(16) 0.0194(14) 0.0091(13) 0.0181(14)
C9 0.0248(15) 0.0340(17) 0.0138(14) 0.0074(13) 0.0051(12) 0.0120(14)
C10 0.0238(15) 0.0250(15) 0.0163(14) 0.0089(12) 0.0080(12) 0.0117(12)
C11 0.0329(17) 0.0382(18) 0.0341(18) 0.0209(16) 0.0225(15) 0.0213(15)
C12 0.0237(15) 0.0294(16) 0.0316(18) 0.0177(14) 0.0094(14) 0.0169(13)
C13 0.082(8) 0.019(4) 0.128(13) 0.020(6) -0.047(8) 0.004(4)
C13A 0.0254(16) 0.0373(18) 0.047(2) 0.0232(16) 0.0133(15) 0.0162(14)
C14 0.060(5) 0.022(5) 0.151(13) 0.011(6) 0.078(8) -0.003(4)
C14A 0.052(2) 0.044(2) 0.046(2) 0.0271(18) 0.0237(19) 0.0327(19)
C15 0.118(13) 0.028(5) 0.25(2) 0.016(11) 0.152(16) 0.009(7)
C15A 0.011(4) 0.030(6) 0.089(11) 0.012(7) 0.013(6) 0.005(4)
C16 0.028(4) 0.034(4) 0.059(5) 0.014(4) 0.025(4) 0.014(3)
C16A 0.027(6) 0.038(7) 0.23(3) 0.036(13) -0.005(12) 0.014(5)
C17 0.0254(16) 0.0373(18) 0.047(2) 0.0232(16) 0.0133(15) 0.0162(14)
C18 0.052(2) 0.044(2) 0.046(2) 0.0271(18) 0.0237(19) 0.0327(19)
C19 0.062(3) 0.0249(17) 0.032(2) 0.0150(15) 0.0166(19) 0.0146(17)
C20 0.043(2) 0.0232(16) 0.0265(17) 0.0097(14) 0.0104(16) 0.0104(15)
C21 0.0254(15) 0.0183(14) 0.0176(14) 0.0079(12) 0.0038(12) 0.0094(12)
C22 0.0274(16) 0.0253(16) 0.0259(17) 0.0096(13) 0.0022(14) 0.0107(13)
C23 0.0365(19) 0.0327(19) 0.0310(19) 0.0054(16) -0.0092(16) 0.0129(16)
C24 0.059(3) 0.037(2) 0.0184(17) 0.0079(15) -0.0042(17) 0.0206(19)
C25 0.060(2) 0.0320(18) 0.0184(16) 0.0106(14) 0.0107(17) 0.0213(18)
C26 0.0387(18) 0.0261(16) 0.0192(15) 0.0113(13) 0.0095(14) 0.0127(14)
C27 0.0185(13) 0.0208(14) 0.0175(14) 0.0099(12) 0.0074(11) 0.0093(11)
C28 0.0282(16) 0.0238(15) 0.0204(15) 0.0135(12) 0.0075(13) 0.0099(13)
C29 0.0343(17) 0.0244(15) 0.0176(15) 0.0072(13) 0.0076(14) 0.0087(14)
C30 0.0317(17) 0.0192(14) 0.0297(17) 0.0122(13) 0.0108(14) 0.0086(13)
C31 0.0368(18) 0.0256(16) 0.0259(16) 0.0173(14) 0.0135(15) 0.0115(14)
C32 0.0311(16) 0.0244(15) 0.0210(15) 0.0117(13) 0.0110(13) 0.0105(13)
C33 0.0228(14) 0.0199(14) 0.0204(15) 0.0095(12) 0.0110(12) 0.0082(12)
C34 0.0314(17) 0.0232(15) 0.0286(17) 0.0129(13) 0.0112(14) 0.0105(13)
C35 0.042(2) 0.0223(16) 0.040(2) 0.0123(15) 0.0219(17) 0.0167(15)
C36 0.0391(19) 0.0226(16) 0.0299(18) 0.0035(14) 0.0146(16) 0.0080(15)
C37 0.0372(19) 0.0314(18) 0.0213(17) 0.0064(14) 0.0055(15) 0.0063(15)
C38 0.0296(16) 0.0246(15) 0.0258(16) 0.0112(13) 0.0106(14) 0.0099(13)
C39 0.0263(15) 0.0216(14) 0.0253(15) 0.0154(12) 0.0144(13) 0.0144(12)
C40 0.0313(17) 0.0349(17) 0.0246(16) 0.0190(14) 0.0159(14) 0.0157(14)
C41 0.043(2) 0.045(2) 0.0264(18) 0.0216(16) 0.0194(16) 0.0205(17)
C42 0.046(2) 0.041(2) 0.039(2) 0.0280(17) 0.0313(18) 0.0211(17)
C43 0.0387(19) 0.0312(18) 0.043(2) 0.0206(16) 0.0246(17) 0.0113(16)
C44 0.0306(17) 0.0274(16) 0.0297(17) 0.0156(14) 0.0135(15) 0.0092(14)
C45 0.0264(16) 0.043(2) 0.0246(17) 0.0199(15) 0.0098(14) 0.0023(15)
C46 0.045(2) 0.058(3) 0.053(3) 0.029(2) 0.008(2) 0.005(2)
C50 0.042(2) 0.065(3) 0.043(2) 0.033(2) 0.0074(19) 0.021(2)
C51 0.057(3) 0.043(2) 0.036(2) 0.0224(18) 0.0096(19) 0.0197(19)

loop_
_atom_type_symbol
_atom_type_description
_atom_type_scat_dispersion_real
_atom_type_scat_dispersion_imag
_atom_type_scat_source
C C 0.0033 0.0016 'International Tables Vol C Tables 4.2.6.8 and 6.1.1.4'
H H 0.0000 0.0000 'International Tables Vol C Tables 4.2.6.8 and 6.1.1.4'
O O 0.0106 0.0060 'International Tables Vol C Tables 4.2.6.8 and 6.1.1.4'
P P 0.1023 0.0942 'International Tables Vol C Tables 4.2.6.8 and 6.1.1.4'
Pt Pt -1.7033 8.3905 'International Tables Vol C Tables 4.2.6.8 and 6.1.1.4'
Ca Ca 0.2262 0.3064 'International Tables Vol C Tables 4.2.6.8 and 6.1.1.4'

loop_
_geom_angle_atom_site_label_1
_geom_angle_atom_site_label_2
_geom_angle_atom_site_label_3
_geom_angle
C11 Pt1 C12 82.56(13)
C11 Pt1 P2 91.81(9)
C12 Pt1 P2 174.37(9)
C11 Pt1 P1 168.84(9)
C12 Pt1 P1 86.33(9)
P2 Pt1 P1 99.30(3)
O1 Ca1 O2 93.82(8)
O1 Ca1 C6 131.88(9)
O2 Ca1 C6 108.69(8)
O1 Ca1 C3 107.79(9)
O2 Ca1 C3 79.75(9)
C6 Ca1 C3 117.55(10)
O1 Ca1 C10 103.66(9)
O2 Ca1 C10 130.81(9)
C6 Ca1 C10 30.80(9)
C3 Ca1 C10 133.94(10)
O1 Ca1 C4 131.19(9)
O2 Ca1 C4 97.24(8)
C6 Ca1 C4 88.47(9)
C3 Ca1 C4 30.39(9)
C10 Ca1 C4 104.21(9)
O1 Ca1 C7 122.18(9)
O2 Ca1 C7 81.68(8)
C6 Ca1 C7 30.71(9)
C3 Ca1 C7 127.45(10)
C10 Ca1 C7 50.02(9)
C4 Ca1 C7 106.44(10)
O1 Ca1 C2 81.71(9)
O2 Ca1 C2 96.26(9)
C6 Ca1 C2 134.28(9)
C3 Ca1 C2 30.16(10)
C10 Ca1 C2 131.26(10)
C4 Ca1 C2 49.94(9)
C7 Ca1 C2 156.06(10)
O1 Ca1 C9 82.01(9)
O2 Ca1 C9 112.94(9)
C6 Ca1 C9 50.26(9)
C3 Ca1 C9 163.91(10)
C10 Ca1 C9 30.06(9)
C4 Ca1 C9 134.14(9)
C7 Ca1 C9 49.36(10)
C2 Ca1 C9 147.33(10)
O1 Ca1 C8 92.57(9)
O2 Ca1 C8 84.58(9)
C6 Ca1 C8 50.10(9)
C3 Ca1 C8 154.95(10)
C10 Ca1 C8 49.57(9)
C4 Ca1 C8 135.67(10)
C7 Ca1 C8 29.68(9)
C2 Ca1 C8 174.25(10)
C9 Ca1 C8 29.78(10)
O1 Ca1 C5 114.74(9)
O2 Ca1 C5 126.83(8)
C6 Ca1 C5 85.15(9)
C3 Ca1 C5 49.91(9)
C10 Ca1 C5 86.57(9)
C4 Ca1 C5 30.33(9)
C7 Ca1 C5 113.32(9)
C2 Ca1 C5 49.65(9)
C9 Ca1 C5 114.67(9)
C8 Ca1 C5 133.70(9)
O1 Ca1 C1 86.14(9)
O2 Ca1 C1 125.68(8)
C6 Ca1 C1 111.04(9)
C3 Ca1 C1 49.45(9)
C10 Ca1 C1 101.39(9)
C4 Ca1 C1 49.49(9)
C7 Ca1 C1 141.31(9)
C2 Ca1 C1 29.93(9)
C9 Ca1 C1 120.75(10)
C8 Ca1 C1 149.74(10)
C5 Ca1 C1 29.70(9)
C5 P1 C21 99.83(13)
C5 P1 C27 102.12(13)
C21 P1 C27 103.65(13)
C5 P1 Pt1 127.29(10)
C21 P1 Pt1 112.65(10)
C27 P1 Pt1 108.64(9)
C6 P2 C33 110.25(13)
C6 P2 C39 101.26(13)
C33 P2 C39 99.75(13)
C6 P2 Pt1 115.72(10)
C33 P2 Pt1 113.69(10)
C39 P2 Pt1 114.41(9)
C13A O1 C16 110.8(7)
C13A O1 C16A 101.0(10)
C16 O1 C16A 45.4(13)
C13A O1 C13 19.1(10)
C16 O1 C13 100.4(9)
C16A O1 C13 105.5(7)
C13A O1 Ca1 121.2(6)
C16 O1 Ca1 125.2(4)
C16A O1 Ca1 129.7(7)
C13 O1 Ca1 123.5(5)
C20 O2 C17 108.9(2)
C20 O2 Ca1 118.04(19)
C17 O2 Ca1 127.92(19)
C50 O3 C51 101.9(3)
C73 O51 C70 102.8(19)
C80 O61 C83 104(2)
C2 C1 C5 108.5(3)
C2 C1 Ca1 73.19(17)
C5 C1 Ca1 74.84(16)
C3 C2 C1 107.9(3)
C3 C2 Ca1 73.81(17)
C1 C2 Ca1 76.88(17)
C2 C3 C4 108.4(3)
C2 C3 Ca1 76.03(18)
C4 C3 Ca1 75.26(17)
C3 C4 C5 108.0(3)
C3 C4 Ca1 74.35(17)
C5 C4 Ca1 77.00(16)
C1 C5 C4 107.2(3)
C1 C5 P1 127.2(2)
C4 C5 P1 123.9(2)
C1 C5 Ca1 75.45(17)
C4 C5 Ca1 72.67(16)
P1 C5 Ca1 129.03(13)
C10 C6 C7 106.5(3)
C10 C6 P2 119.6(2)
C7 C6 P2 131.4(2)
C10 C6 Ca1 75.31(16)
C7 C6 Ca1 76.20(16)
P2 C6 Ca1 127.75(13)
C8 C7 C6 108.6(3)
C8 C7 Ca1 76.41(18)
C6 C7 Ca1 73.08(16)
C7 C8 C9 108.3(3)
C7 C8 Ca1 73.90(17)
C9 C8 Ca1 74.80(18)
C10 C9 C8 108.1(3)
C10 C9 Ca1 73.17(17)
C8 C9 Ca1 75.42(17)
C9 C10 C6 108.4(3)
C9 C10 Ca1 76.77(17)
C6 C10 Ca1 73.89(16)
C14 C13 O1 106.5(10)
O1 C13A C14A 111.3(12)
C13 C14 C15 101.2(14)
C15A C14A C13A 100.0(14)
C14 C15 C16 107.9(10)
C14A C15A C16A 105.3(12)
O1 C16 C15 107.5(7)
O1 C16A C15A 107.5(14)
O2 C17 C18 106.1(3)
C19 C18 C17 102.8(3)
C20 C19 C18 101.7(3)
O2 C20 C19 104.9(3)
C22 C21 C26 118.5(3)
C22 C21 P1 120.5(2)
C26 C21 P1 121.0(2)
C23 C22 C21 120.3(3)
C24 C23 C22 120.5(4)
C25 C24 C23 119.8(3)
C24 C25 C26 120.1(4)
C25 C26 C21 120.6(3)
C28 C27 C32 118.4(3)
C28 C27 P1 117.5(2)
C32 C27 P1 124.1(2)
C27 C28 C29 120.8(3)
C30 C29 C28 120.1(3)
C31 C30 C29 119.6(3)
C30 C31 C32 120.4(3)
C31 C32 C27 120.7(3)
C38 C33 C34 118.3(3)
C38 C33 P2 118.4(2)
C34 C33 P2 123.2(2)
C35 C34 C33 120.7(3)
C36 C35 C34 120.3(3)
C37 C36 C35 120.0(3)
C36 C37 C38 119.9(3)
C33 C38 C37 120.9(3)
C40 C39 C44 118.5(3)
C40 C39 P2 120.3(2)
C44 C39 P2 121.0(2)
C39 C40 C41 121.2(3)
C42 C41 C40 119.4(3)
C43 C42 C41 119.7(3)
C42 C43 C44 120.5(3)
C43 C44 C39 120.7(3)
C51 C45 C46 108.7(3)
C45 C46 C50 107.1(4)
C46 C50 O3 103.3(4)
C45 C51 O3 108.6(3)
C71 C70 O51 99.0(15)
C70 C71 C72 115.4(15)
C73 C72 C71 96.4(16)
O51 C73 C72 111.3(17)
O61 C80 C81 105(2)
C82 C81 C80 101.7(12)
C81 C82 C83 108.5(13)
C82 C83 O61 106.6(19)

loop_
_geom_bond_atom_site_label_1
_geom_bond_atom_site_label_2
_geom_bond_distance
Pt1 C11 2.083(3)
Pt1 C12 2.105(3)
Pt1 P2 2.2900(7)
Pt1 P1 2.2913(7)
Ca1 O1 2.354(2)
Ca1 O2 2.403(2)
Ca1 C6 2.664(3)
Ca1 C3 2.677(3)
Ca1 C10 2.682(3)
Ca1 C4 2.689(3)
Ca1 C7 2.704(3)
Ca1 C2 2.705(3)
Ca1 C9 2.727(3)
Ca1 C8 2.735(3)
Ca1 C5 2.744(3)
Ca1 C1 2.752(3)
P1 C5 1.806(3)
P1 C21 1.834(3)
P1 C27 1.847(3)
P2 C6 1.794(3)
P2 C33 1.835(3)
P2 C39 1.841(3)
O1 C13A 1.390(17)
O1 C16 1.407(7)
O1 C16A 1.410(16)
O1 C13 1.503(10)
O2 C20 1.450(4)
O2 C17 1.457(4)
O3 C50 1.528(6)
O3 C51 1.543(6)
O51 C73 1.445(16)
O51 C70 1.478(19)
O61 C80 1.48(2)
O61 C83 1.48(2)
C1 C2 1.410(4)
C1 C5 1.409(4)
C2 C3 1.400(5)
C3 C4 1.406(4)
C4 C5 1.422(4)
C6 C10 1.420(4)
C6 C7 1.422(4)
C7 C8 1.394(4)
C8 C9 1.404(5)
C9 C10 1.403(4)
C13 C14 1.37(2)
C13A C14A 1.56(3)
C14 C15 1.418(19)
C14A C15A 1.48(2)
C15 C16 1.439(15)
C15A C16A 1.51(2)
C17 C18 1.523(5)
C18 C19 1.517(6)
C19 C20 1.516(5)
C21 C22 1.396(4)
C21 C26 1.398(4)
C22 C23 1.386(5)
C23 C24 1.382(6)
C24 C25 1.380(6)
C25 C26 1.386(5)
C27 C28 1.386(4)
C27 C32 1.399(4)
C28 C29 1.392(4)
C29 C30 1.383(4)
C30 C31 1.381(4)
C31 C32 1.382(4)
C33 C38 1.392(4)
C33 C34 1.396(4)
C34 C35 1.385(5)
C35 C36 1.385(5)
C36 C37 1.373(5)
C37 C38 1.398(4)
C39 C40 1.377(4)
C39 C44 1.389(4)
C40 C41 1.398(4)
C41 C42 1.387(5)
C42 C43 1.373(5)
C43 C44 1.386(5)
C45 C51 1.387(5)
C45 C46 1.411(5)
C46 C50 1.470(6)
C70 C71 1.478(19)
C71 C72 1.483(18)
C72 C73 1.455(17)
C80 C81 1.504(15)
C81 C82 1.424(15)
C82 C83 1.467(17)
